data_4107477
loop_
_publ_author_name
'Sankar Subramanian'
'Sung Kyu Park'
'Sean R. Parkin'
'Vitaly Podzorov'
'Thomas N. Jackson'
'John E. Anthony'

_publ_section_title
;
 Chromophore Fluorination Enhances Crystallization and Stability of
 Soluble Anthradithiophene Semiconductors
;
_journal_name_full 'Journal of the American Chemical Society'
_journal_page_first 2706
_journal_page_last 2707
_journal_paper_doi 10.1021/ja073235k
_journal_volume 130
_journal_year 2008
_chemical_formula_moiety 'C40 H48 F2 S2 Si2'
_chemical_formula_sum 'C40 H48 F2 S2 Si2'
_chemical_formula_weight 687.08
_chemical_name_systematic
; 
 ? 
;
_space_group_IT_number 2
_symmetry_cell_setting triclinic
_symmetry_space_group_name_Hall '-P 1'
_symmetry_space_group_name_H-M 'P -1'
_atom_sites_solution_hydrogens geom
_atom_sites_solution_primary direct
_atom_sites_solution_secondary difmap
_audit_creation_method SHELXL-97
_cell_angle_alpha 100.846(3)
_cell_angle_beta 92.621(3)
_cell_angle_gamma 98.790(2)
_cell_formula_units_Z 1
_cell_length_a 7.5766(4)
_cell_length_b 8.1796(5)
_cell_length_c 16.1503(10)
_cell_measurement_reflns_used 3290
_cell_measurement_temperature 150.0(2)
_cell_measurement_theta_max 27.48
_cell_measurement_theta_min 1.00
_cell_volume 968.60(10)
_computing_cell_refinement 'SCALEPACK (Otwinowski & Minor, 1997)'
_computing_data_collection 'COLLECT (Nonius, 1998)'
_computing_data_reduction 'DENZO-SMN (Otwinowski & Minor, 1997)'
_computing_molecular_graphics 'XP in SHELXTL (Sheldrick, 1994)'
_computing_publication_material
; 
SHELX97-2 (Sheldrick, 1997) and local procedures 
;
_computing_structure_refinement 'SHELXL-97 (Sheldrick, 1997)'
_computing_structure_solution 'SHELXS-97 (Sheldrick, 1997)'
_diffrn_ambient_temperature 150.0(2)
_diffrn_detector_area_resol_mean 18
_diffrn_measured_fraction_theta_full 0.995
_diffrn_measured_fraction_theta_max 0.995
_diffrn_measurement_device_type 'Nonius KappaCCD diffractometer'
_diffrn_measurement_method '\w scans at fixed \c = 55\%'
_diffrn_radiation_monochromator graphite
_diffrn_radiation_source 'fine-focus sealed tube'
_diffrn_radiation_type MoK\a
_diffrn_radiation_wavelength 0.71073
_diffrn_reflns_av_R_equivalents 0.0254
_diffrn_reflns_av_sigmaI/netI 0.0489
_diffrn_reflns_limit_h_max 8
_diffrn_reflns_limit_h_min -8
_diffrn_reflns_limit_k_max 9
_diffrn_reflns_limit_k_min -9
_diffrn_reflns_limit_l_max 19
_diffrn_reflns_limit_l_min -19
_diffrn_reflns_number 5339
_diffrn_reflns_theta_full 25.00
_diffrn_reflns_theta_max 25.00
_diffrn_reflns_theta_min 2.57
_diffrn_standards_number 0
_exptl_absorpt_coefficient_mu 0.235
_exptl_absorpt_correction_T_max 0.9883
_exptl_absorpt_correction_T_min 0.9656
_exptl_absorpt_correction_type multi-scan
_exptl_absorpt_process_details 'Scalepack (Otwinowski & Minor, 1997)'
_exptl_crystal_colour red
_exptl_crystal_density_diffrn 1.178
_exptl_crystal_description plate
_exptl_crystal_F_000 366
_exptl_crystal_size_max 0.15
_exptl_crystal_size_mid 0.10
_exptl_crystal_size_min 0.05
_refine_diff_density_max 0.292
_refine_diff_density_min -0.256
_refine_diff_density_rms 0.046
_refine_ls_extinction_method none
_refine_ls_goodness_of_fit_ref 1.079
_refine_ls_hydrogen_treatment constr
_refine_ls_matrix_type full
_refine_ls_number_parameters 310
_refine_ls_number_reflns 3385
_refine_ls_number_restraints 196
_refine_ls_restrained_S_all 1.132
_refine_ls_R_factor_all 0.0797
_refine_ls_R_factor_gt 0.0559
_refine_ls_shift/su_max 0.024
_refine_ls_shift/su_mean 0.001
_refine_ls_structure_factor_coef Fsqd
_refine_ls_weighting_details 'calc w=1/[\s^2^(Fo^2^)+(0.0552P)^2^+0.7236P] where P=(Fo^2^+2Fc^2^)/3'
_refine_ls_weighting_scheme calc
_refine_ls_wR_factor_gt 0.1339
_refine_ls_wR_factor_ref 0.1487
_reflns_number_gt 2539
_reflns_number_total 3385
_reflns_threshold_expression >2\s(I)
_cod_data_source_file ja073235k-file004.cif
_cod_data_source_block k05342
_cod_database_code 4107477

loop_
_symmetry_equiv_pos_as_xyz
'x, y, z'
'-x, -y, -z'

loop_
_atom_site_label
_atom_site_type_symbol
_atom_site_fract_x
_atom_site_fract_y
_atom_site_fract_z
_atom_site_U_iso_or_equiv
_atom_site_adp_type
_atom_site_occupancy
_atom_site_symmetry_multiplicity
_atom_site_calc_flag
_atom_site_refinement_flags
_atom_site_disorder_assembly
_atom_site_disorder_group
Si1 Si 0.29358(11) 0.26805(12) 0.17600(5) 0.0500(3) Uani 1 1 d D . .
C1 C 0.0602(3) 0.4478(3) 0.41930(15) 0.0293(6) Uani 1 1 d . . .
C2 C 0.1034(3) 0.6188(3) 0.45966(16) 0.0302(6) Uani 1 1 d . B .
C3 C 0.2025(3) 0.7411(3) 0.42098(16) 0.0339(6) Uani 1 1 d D . .
H3 H 0.2438 0.7119 0.3663 0.041 Uiso 1 1 calc R A 1
C4 C 0.2389(5) 0.9170(7) 0.4700(3) 0.0284(8) Uiso 0.529(3) 1 d PDU B 1
S5 S 0.3561(3) 1.0780(3) 0.42668(19) 0.0459(6) Uani 0.529(3) 1 d PDU B 1
C6 C 0.3269(12) 1.2109(8) 0.5213(6) 0.0493(15) Uani 0.529(3) 1 d PDU B 1
C7 C 0.2406(14) 1.1327(13) 0.5771(9) 0.0471(7) Uani 0.529(3) 1 d PDU B 1
H7 H 0.2200 1.1935 0.6310 0.057 Uiso 0.529(3) 1 calc PR B 1
C8 C 0.1811(8) 0.9578(8) 0.5535(3) 0.0279(8) Uiso 0.529(3) 1 d PDU B 1
F1 F 0.3991(6) 1.3730(5) 0.5313(4) 0.0644(12) Uani 0.529(3) 1 d PU B 1
C4' C 0.2454(7) 0.8927(8) 0.4527(3) 0.0284(8) Uiso 0.471(3) 1 d PDU B 2
C5' C 0.3377(15) 1.0408(15) 0.4311(10) 0.0459(6) Uani 0.471(3) 1 d PDU B 2
H5' H 0.3795 1.0384 0.3764 0.055 Uiso 0.471(3) 1 calc PR B 2
C6' C 0.3651(13) 1.1835(9) 0.4889(7) 0.0491(17) Uani 0.471(3) 1 d PDU B 2
S7' S 0.2644(4) 1.1694(3) 0.5831(2) 0.0471(7) Uani 0.471(3) 1 d PDU B 2
C8' C 0.1947(9) 0.9558(8) 0.5354(4) 0.0279(8) Uiso 0.471(3) 1 d PDU B 2
F1' F 0.4450(7) 1.3374(6) 0.4819(4) 0.0639(14) Uani 0.471(3) 1 d PU B 2
C9 C 0.0911(3) 0.8432(3) 0.58415(16) 0.0335(6) Uani 1 1 d D . .
H9 H 0.0518 0.8743 0.6391 0.040 Uiso 1 1 calc R B 1
C10 C 0.0443(3) 0.6717(3) 0.54268(16) 0.0296(6) Uani 1 1 d . . .
C11 C 0.1278(3) 0.3931(3) 0.33886(16) 0.0346(6) Uani 1 1 d . . .
C12 C 0.1887(4) 0.3438(4) 0.27288(17) 0.0434(7) Uani 1 1 d . C .
C13 C 0.2264(13) 0.0310(8) 0.1425(5) 0.075(2) Uani 0.50 1 d PDU C 1
H13 H 0.1179 0.0218 0.1032 0.090 Uiso 0.50 1 calc PR C 1
C14 C 0.154(2) -0.0728(19) 0.2051(8) 0.104(4) Uani 0.50 1 d PDU C 1
H14A H 0.0653 -0.0171 0.2369 0.156 Uiso 0.50 1 calc PR C 1
H14B H 0.2524 -0.0834 0.2443 0.156 Uiso 0.50 1 calc PR C 1
H14C H 0.0974 -0.1852 0.1748 0.156 Uiso 0.50 1 calc PR C 1
C15 C 0.3485(15) -0.0599(16) 0.0849(7) 0.101(4) Uani 0.50 1 d PDU C 1
H15A H 0.4666 0.0109 0.0895 0.152 Uiso 0.50 1 calc PR C 1
H15B H 0.2969 -0.0824 0.0264 0.152 Uiso 0.50 1 calc PR C 1
H15C H 0.3610 -0.1668 0.1018 0.152 Uiso 0.50 1 calc PR C 1
C13' C 0.3128(13) 0.0412(8) 0.1805(5) 0.079(2) Uani 0.50 1 d PDU C 2
H13' H 0.3690 0.0423 0.2378 0.095 Uiso 0.50 1 calc PR C 2
C14' C 0.4308(15) -0.0350(17) 0.1177(7) 0.107(4) Uani 0.50 1 d PDU C 2
H14D H 0.4695 0.0445 0.0811 0.161 Uiso 0.50 1 calc PR C 2
H14E H 0.3644 -0.1397 0.0832 0.161 Uiso 0.50 1 calc PR C 2
H14F H 0.5360 -0.0597 0.1477 0.161 Uiso 0.50 1 calc PR C 2
C15' C 0.1177(15) -0.0511(18) 0.1766(8) 0.099(3) Uani 0.50 1 d PDU C 2
H15D H 0.0456 0.0237 0.2095 0.149 Uiso 0.50 1 calc PR C 2
H15E H 0.1160 -0.1531 0.2003 0.149 Uiso 0.50 1 calc PR C 2
H15F H 0.0678 -0.0822 0.1177 0.149 Uiso 0.50 1 calc PR C 2
C16 C 0.1733(17) 0.355(2) 0.0933(7) 0.076(3) Uani 0.50 1 d PDU C 1
H16 H 0.1822 0.4803 0.1115 0.091 Uiso 0.50 1 calc PR C 1
C17 C -0.0207(15) 0.2737(14) 0.0770(8) 0.073(3) Uani 0.50 1 d PDU C 1
H17A H -0.0858 0.3112 0.1263 0.109 Uiso 0.50 1 calc PR C 1
H17B H -0.0291 0.1507 0.0670 0.109 Uiso 0.50 1 calc PR C 1
H17C H -0.0733 0.3062 0.0272 0.109 Uiso 0.50 1 calc PR C 1
C18 C 0.275(2) 0.315(4) 0.0136(10) 0.069(3) Uani 0.50 1 d PDU C 1
H18A H 0.4008 0.3678 0.0257 0.104 Uiso 0.50 1 calc PR C 1
H18B H 0.2211 0.3580 -0.0324 0.104 Uiso 0.50 1 calc PR C 1
H18C H 0.2678 0.1921 -0.0032 0.104 Uiso 0.50 1 calc PR C 1
C16' C 0.184(2) 0.320(3) 0.0803(7) 0.081(3) Uani 0.50 1 d PDU C 2
H16' H 0.2416 0.4414 0.0954 0.098 Uiso 0.50 1 calc PR C 2
C17' C 0.253(3) 0.298(4) -0.0060(10) 0.075(4) Uani 0.50 1 d PDU C 2
H17D H 0.3557 0.2382 -0.0065 0.113 Uiso 0.50 1 calc PR C 2
H17E H 0.2898 0.4086 -0.0203 0.113 Uiso 0.50 1 calc PR C 2
H17F H 0.1580 0.2318 -0.0477 0.113 Uiso 0.50 1 calc PR C 2
C18' C -0.0026(17) 0.3638(15) 0.0868(10) 0.086(4) Uani 0.50 1 d PDU C 2
H18D H -0.0567 0.3219 0.1343 0.130 Uiso 0.50 1 calc PR C 2
H18E H -0.0760 0.3111 0.0343 0.130 Uiso 0.50 1 calc PR C 2
H18F H 0.0042 0.4865 0.0959 0.130 Uiso 0.50 1 calc PR C 2
C19 C 0.5421(9) 0.3412(13) 0.1886(8) 0.059(3) Uani 0.50 1 d PDU C 1
H19 H 0.5966 0.2944 0.1358 0.071 Uiso 0.50 1 calc PR C 1
C20 C 0.578(2) 0.5315(14) 0.2040(10) 0.078(3) Uani 0.50 1 d PDU C 1
H20A H 0.5220 0.5698 0.1568 0.117 Uiso 0.50 1 calc PR C 1
H20B H 0.7074 0.5711 0.2087 0.117 Uiso 0.50 1 calc PR C 1
H20C H 0.5276 0.5772 0.2566 0.117 Uiso 0.50 1 calc PR C 1
C21 C 0.6174(19) 0.2735(15) 0.2632(9) 0.088(4) Uani 0.50 1 d PDU C 1
H21A H 0.5886 0.1500 0.2514 0.132 Uiso 0.50 1 calc PR C 1
H21B H 0.5638 0.3191 0.3148 0.132 Uiso 0.50 1 calc PR C 1
H21C H 0.7477 0.3082 0.2707 0.132 Uiso 0.50 1 calc PR C 1
C19' C 0.5254(9) 0.3991(12) 0.1936(8) 0.061(3) Uani 0.50 1 d PDU C 2
H19' H 0.5873 0.3586 0.1421 0.073 Uiso 0.50 1 calc PR C 2
C20' C 0.5298(19) 0.5869(15) 0.1964(11) 0.079(3) Uani 0.50 1 d PDU C 2
H20D H 0.4635 0.6026 0.1457 0.119 Uiso 0.50 1 calc PR C 2
H20E H 0.6543 0.6430 0.1985 0.119 Uiso 0.50 1 calc PR C 2
H20F H 0.4743 0.6361 0.2468 0.119 Uiso 0.50 1 calc PR C 2
C21' C 0.6470(18) 0.3769(15) 0.2687(9) 0.086(4) Uani 0.50 1 d PDU C 2
H21D H 0.6535 0.2569 0.2646 0.129 Uiso 0.50 1 calc PR C 2
H21E H 0.5972 0.4199 0.3219 0.129 Uiso 0.50 1 calc PR C 2
H21F H 0.7674 0.4398 0.2673 0.129 Uiso 0.50 1 calc PR C 2

loop_
_atom_site_aniso_label
_atom_site_aniso_U_11
_atom_site_aniso_U_22
_atom_site_aniso_U_33
_atom_site_aniso_U_23
_atom_site_aniso_U_13
_atom_site_aniso_U_12
Si1 0.0476(5) 0.0705(6) 0.0370(5) 0.0088(4) 0.0141(4) 0.0249(4)
C1 0.0214(12) 0.0363(14) 0.0324(13) 0.0091(11) 0.0023(10) 0.0089(10)
C2 0.0213(12) 0.0369(14) 0.0354(14) 0.0114(11) 0.0028(10) 0.0090(10)
C3 0.0242(13) 0.0413(16) 0.0405(15) 0.0162(12) 0.0048(11) 0.0082(11)
S5 0.0281(8) 0.0453(14) 0.0710(10) 0.0327(9) 0.0031(7) 0.0014(8)
C6 0.024(4) 0.035(3) 0.094(5) 0.022(3) -0.001(3) 0.010(3)
C7 0.0362(11) 0.0294(15) 0.0718(12) 0.0040(11) -0.0094(8) 0.0047(9)
F1 0.051(3) 0.040(2) 0.103(4) 0.027(2) -0.008(2) -0.0021(17)
C5' 0.0281(8) 0.0453(14) 0.0710(10) 0.0327(9) 0.0031(7) 0.0014(8)
C6' 0.019(4) 0.036(3) 0.096(5) 0.023(3) -0.003(4) 0.005(3)
S7' 0.0362(11) 0.0294(15) 0.0718(12) 0.0040(11) -0.0094(8) 0.0047(9)
F1' 0.051(3) 0.038(2) 0.103(4) 0.032(3) -0.012(3) -0.0065(19)
C9 0.0261(13) 0.0358(15) 0.0392(15) 0.0062(12) 0.0012(11) 0.0092(11)
C10 0.0216(12) 0.0347(14) 0.0348(14) 0.0100(11) 0.0004(10) 0.0083(10)
C11 0.0295(14) 0.0409(15) 0.0354(15) 0.0102(12) 0.0042(11) 0.0086(11)
C12 0.0377(16) 0.0559(19) 0.0398(16) 0.0113(14) 0.0081(13) 0.0143(13)
C13 0.106(6) 0.076(4) 0.052(5) 0.009(4) 0.022(4) 0.040(4)
C14 0.155(7) 0.073(5) 0.082(7) 0.019(5) 0.023(5) 0.007(5)
C15 0.128(7) 0.082(5) 0.095(6) -0.007(5) 0.030(5) 0.043(6)
C13' 0.119(6) 0.081(4) 0.048(5) 0.012(4) 0.022(4) 0.044(4)
C14' 0.138(7) 0.091(6) 0.100(7) 0.000(5) 0.022(6) 0.061(6)
C15' 0.157(6) 0.064(5) 0.071(7) 0.008(5) 0.033(6) 0.002(5)
C16 0.053(3) 0.156(8) 0.029(4) 0.008(5) 0.019(3) 0.054(4)
C17 0.062(3) 0.118(10) 0.054(4) 0.027(7) 0.011(3) 0.049(6)
C18 0.070(5) 0.138(9) 0.010(6) 0.017(7) 0.002(5) 0.046(6)
C16' 0.055(3) 0.167(8) 0.031(4) 0.010(5) 0.014(3) 0.051(4)
C17' 0.074(6) 0.142(9) 0.018(7) 0.021(8) 0.007(6) 0.037(6)
C18' 0.087(6) 0.120(10) 0.086(6) 0.053(8) 0.035(5) 0.074(7)
C19 0.038(3) 0.107(7) 0.040(3) 0.003(4) 0.015(3) 0.046(4)
C20 0.053(7) 0.110(7) 0.066(5) 0.009(6) 0.007(5) 0.005(6)
C21 0.049(5) 0.156(11) 0.068(5) 0.038(8) -0.004(4) 0.026(8)
C19' 0.039(3) 0.111(7) 0.042(3) 0.007(5) 0.016(3) 0.050(4)
C20' 0.060(8) 0.102(7) 0.073(5) 0.022(6) 0.009(5) 0.001(5)
C21' 0.055(6) 0.148(11) 0.060(4) 0.017(8) -0.002(4) 0.039(8)

loop_
_atom_type_symbol
_atom_type_description
_atom_type_scat_dispersion_real
_atom_type_scat_dispersion_imag
_atom_type_scat_source
C C 0.0033 0.0016 'International Tables Vol C Tables 4.2.6.8 and 6.1.1.4'
H H 0.0000 0.0000 'International Tables Vol C Tables 4.2.6.8 and 6.1.1.4'
Si Si 0.0817 0.0704 'International Tables Vol C Tables 4.2.6.8 and 6.1.1.4'
S S 0.1246 0.1234 'International Tables Vol C Tables 4.2.6.8 and 6.1.1.4'
F F 0.0171 0.0103 'International Tables Vol C Tables 4.2.6.8 and 6.1.1.4'

loop_
_geom_angle_atom_site_label_1
_geom_angle_atom_site_label_2
_geom_angle_atom_site_label_3
_geom_angle
_geom_angle_site_symmetry_1
_geom_angle_site_symmetry_3
C12 Si1 C16' 112.4(4) . .
C12 Si1 C19 111.1(4) . .
C16' Si1 C19 113.0(7) . .
C12 Si1 C16 103.1(4) . .
C19 Si1 C16 113.9(6) . .
C12 Si1 C19' 103.1(4) . .
C16' Si1 C19' 106.3(7) . .
C16 Si1 C19' 104.7(6) . .
C12 Si1 C13 109.8(3) . .
C16' Si1 C13 95.8(7) . .
C19 Si1 C13 113.8(4) . .
C16 Si1 C13 104.3(6) . .
C19' Si1 C13 129.1(4) . .
C12 Si1 C13' 104.3(3) . .
C16' Si1 C13' 120.5(7) . .
C19 Si1 C13' 93.9(4) . .
C16 Si1 C13' 129.7(6) . .
C19' Si1 C13' 108.9(4) . .
C2 C1 C10 121.3(2) . 2_566
C2 C1 C11 119.3(2) . .
C10 C1 C11 119.3(2) 2_566 .
C1 C2 C3 122.0(2) . .
C1 C2 C10 119.3(2) . .
C3 C2 C10 118.8(2) . .
C4' C3 C2 125.4(4) . .
C2 C3 C4 116.8(3) . .
C4' C3 H3 113.0 . .
C2 C3 H3 121.6 . .
C4 C3 H3 121.6 . .
C8 C4 C3 120.9(5) . .
C8 C4 S5 118.8(5) . .
C3 C4 S5 120.2(3) . .
C6 S5 C4 85.5(3) . .
F1 C6 C7 128.0(8) . .
F1 C6 S5 117.4(5) . .
C7 C6 S5 114.5(7) . .
C6 C7 C8 118.0(11) . .
C6 C7 H7 121.0 . .
C8 C7 H7 121.0 . .
C9 C8 C7 137.5(8) . .
C9 C8 C4 119.2(6) . .
C7 C8 C4 103.2(8) . .
C3 C4' C5' 138.6(8) . .
C3 C4' C8' 119.6(6) . .
C5' C4' C8' 101.8(8) . .
C6' C5' C4' 118.8(11) . .
C6' C5' H5' 120.6 . .
C4' C5' H5' 120.6 . .
C5' C6' F1' 129.0(8) . .
C5' C6' S7' 114.6(7) . .
F1' C6' S7' 116.1(6) . .
C6' S7' C8' 84.7(3) . .
C4' C8' C9 121.4(6) . .
C4' C8' S7' 119.9(5) . .
C9 C8' S7' 118.7(4) . .
C8 C9 C10 124.9(3) . .
C10 C9 C8' 115.5(3) . .
C8 C9 H9 117.5 . .
C10 C9 H9 117.5 . .
C8' C9 H9 126.9 . .
C1 C10 C9 121.4(2) 2_566 .
C1 C10 C2 119.3(2) 2_566 .
C9 C10 C2 119.3(2) . .
C12 C11 C1 177.5(3) . .
C11 C12 Si1 176.6(3) . .
C14 C13 C15 111.3(8) . .
C14 C13 Si1 120.3(8) . .
C15 C13 Si1 116.3(7) . .
C14 C13 H13 101.7 . .
C15 C13 H13 101.7 . .
Si1 C13 H13 101.7 . .
C13 C14 H14A 109.5 . .
C13 C14 H14B 109.5 . .
H14A C14 H14B 109.5 . .
C13 C14 H14C 109.5 . .
H14A C14 H14C 109.5 . .
H14B C14 H14C 109.5 . .
C13 C15 H15A 109.5 . .
C13 C15 H15B 109.5 . .
H15A C15 H15B 109.5 . .
C13 C15 H15C 109.5 . .
H15A C15 H15C 109.5 . .
H15B C15 H15C 109.5 . .
C14' C13' C15' 116.9(8) . .
C14' C13' Si1 113.7(7) . .
C15' C13' Si1 105.3(7) . .
C14' C13' H13' 106.8 . .
C15' C13' H13' 106.8 . .
Si1 C13' H13' 106.8 . .
C13' C14' H14D 109.5 . .
C13' C14' H14E 109.5 . .
H14D C14' H14E 109.5 . .
C13' C14' H14F 109.5 . .
H14D C14' H14F 109.5 . .
H14E C14' H14F 109.5 . .
C13' C15' H15D 109.5 . .
C13' C15' H15E 109.5 . .
H15D C15' H15E 109.5 . .
C13' C15' H15F 109.5 . .
H15D C15' H15F 109.5 . .
H15E C15' H15F 109.5 . .
C17 C16 C18 110.8(10) . .
C17 C16 Si1 111.6(9) . .
C18 C16 Si1 104.6(12) . .
C17 C16 H16 109.9 . .
C18 C16 H16 109.9 . .
Si1 C16 H16 109.9 . .
C16 C17 H17A 109.5 . .
C16 C17 H17B 109.5 . .
H17A C17 H17B 109.5 . .
C16 C17 H17C 109.5 . .
H17A C17 H17C 109.5 . .
H17B C17 H17C 109.5 . .
C16 C18 H18A 109.5 . .
C16 C18 H18B 109.5 . .
H18A C18 H18B 109.5 . .
C16 C18 H18C 109.5 . .
H18A C18 H18C 109.5 . .
H18B C18 H18C 109.5 . .
C17' C16' C18' 116.6(9) . .
C17' C16' Si1 125.4(12) . .
C18' C16' Si1 117.4(9) . .
C17' C16' H16' 92.7 . .
C18' C16' H16' 92.7 . .
Si1 C16' H16' 92.7 . .
C16' C17' H17D 109.5 . .
C16' C17' H17E 109.5 . .
H17D C17' H17E 109.5 . .
C16' C17' H17F 109.5 . .
H17D C17' H17F 109.5 . .
H17E C17' H17F 109.5 . .
C16' C18' H18D 109.5 . .
C16' C18' H18E 109.5 . .
H18D C18' H18E 109.5 . .
C16' C18' H18F 109.5 . .
H18D C18' H18F 109.5 . .
H18E C18' H18F 109.5 . .
C20 C19 C21 111.9(8) . .
C20 C19 Si1 108.7(8) . .
C21 C19 Si1 107.6(8) . .
C20 C19 H19 109.5 . .
C21 C19 H19 109.5 . .
Si1 C19 H19 109.5 . .
C19 C20 H20A 109.5 . .
C19 C20 H20B 109.5 . .
H20A C20 H20B 109.5 . .
C19 C20 H20C 109.5 . .
H20A C20 H20C 109.5 . .
H20B C20 H20C 109.5 . .
C19 C21 H21A 109.5 . .
C19 C21 H21B 109.5 . .
H21A C21 H21B 109.5 . .
C19 C21 H21C 109.5 . .
H21A C21 H21C 109.5 . .
H21B C21 H21C 109.5 . .
C20' C19' C21' 108.9(7) . .
C20' C19' Si1 114.7(8) . .
C21' C19' Si1 116.9(8) . .
C20' C19' H19' 105.0 . .
C21' C19' H19' 105.0 . .
Si1 C19' H19' 105.0 . .
C19' C20' H20D 109.5 . .
C19' C20' H20E 109.5 . .
H20D C20' H20E 109.5 . .
C19' C20' H20F 109.5 . .
H20D C20' H20F 109.5 . .
H20E C20' H20F 109.5 . .
C19' C21' H21D 109.5 . .
C19' C21' H21E 109.5 . .
H21D C21' H21E 109.5 . .
C19' C21' H21F 109.5 . .
H21D C21' H21F 109.5 . .
H21E C21' H21F 109.5 . .

loop_
_geom_bond_atom_site_label_1
_geom_bond_atom_site_label_2
_geom_bond_distance
_geom_bond_site_symmetry_2
Si1 C12 1.834(3) .
Si1 C16' 1.872(6) .
Si1 C19 1.876(6) .
Si1 C16 1.889(7) .
Si1 C19' 1.892(7) .
Si1 C13 1.895(6) .
Si1 C13' 1.898(6) .
C1 C2 1.409(4) .
C1 C10 1.412(3) 2_566
C1 C11 1.436(3) .
C2 C3 1.416(4) .
C2 C10 1.443(3) .
C3 C4' 1.237(7) .
C3 C4 1.484(6) .
C3 H3 0.9500 .
C4 C8 1.433(6) .
C4 S5 1.749(6) .
S5 C6 1.746(7) .
C6 F1 1.331(7) .
C6 C7 1.338(14) .
C7 C8 1.406(11) .
C7 H7 0.9500 .
C8 C9 1.264(6) .
C4' C5' 1.414(11) .
C4' C8' 1.430(6) .
C5' C6' 1.332(14) .
C5' H5' 0.9500 .
C6' F1' 1.338(8) .
C6' S7' 1.748(8) .
S7' C8' 1.760(7) .
C8' C9 1.480(7) .
C9 C10 1.420(4) .
C9 H9 0.9500 .
C10 C1 1.412(3) 2_566
C11 C12 1.204(4) .
C13 C14 1.508(8) .
C13 C15 1.517(8) .
C13 H13 1.0000 .
C14 H14A 0.9800 .
C14 H14B 0.9800 .
C14 H14C 0.9800 .
C15 H15A 0.9800 .
C15 H15B 0.9800 .
C15 H15C 0.9800 .
C13' C14' 1.493(8) .
C13' C15' 1.547(9) .
C13' H13' 1.0000 .
C14' H14D 0.9800 .
C14' H14E 0.9800 .
C14' H14F 0.9800 .
C15' H15D 0.9800 .
C15' H15E 0.9800 .
C15' H15F 0.9800 .
C16 C17 1.508(10) .
C16 C18 1.539(8) .
C16 H16 1.0000 .
C17 H17A 0.9800 .
C17 H17B 0.9800 .
C17 H17C 0.9800 .
C18 H18A 0.9800 .
C18 H18B 0.9800 .
C18 H18C 0.9800 .
C16' C17' 1.500(8) .
C16' C18' 1.512(9) .
C16' H16' 1.0000 .
C17' H17D 0.9800 .
C17' H17E 0.9800 .
C17' H17F 0.9800 .
C18' H18D 0.9800 .
C18' H18E 0.9800 .
C18' H18F 0.9800 .
C19 C20 1.509(8) .
C19 C21 1.539(8) .
C19 H19 1.0000 .
C20 H20A 0.9800 .
C20 H20B 0.9800 .
C20 H20C 0.9800 .
C21 H21A 0.9800 .
C21 H21B 0.9800 .
C21 H21C 0.9800 .
C19' C20' 1.524(8) .
C19' C21' 1.544(7) .
C19' H19' 1.0000 .
C20' H20D 0.9800 .
C20' H20E 0.9800 .
C20' H20F 0.9800 .
C21' H21D 0.9800 .
C21' H21E 0.9800 .
C21' H21F 0.9800 .

loop_
_geom_torsion_atom_site_label_1
_geom_torsion_atom_site_label_2
_geom_torsion_atom_site_label_3
_geom_torsion_atom_site_label_4
_geom_torsion
_geom_torsion_site_symmetry_1
_geom_torsion_site_symmetry_4
C10 C1 C2 C3 -177.7(2) 2_566 .
C11 C1 C2 C3 4.0(3) . .
C10 C1 C2 C10 2.0(4) 2_566 .
C11 C1 C2 C10 -176.3(2) . .
C1 C2 C3 C4' -179.8(3) . .
C10 C2 C3 C4' 0.5(4) . .
C1 C2 C3 C4 179.9(2) . .
C10 C2 C3 C4 0.2(3) . .
C4' C3 C4 C8 -176.1(18) . .
C2 C3 C4 C8 2.2(3) . .
C4' C3 C4 S5 3.1(16) . .
C2 C3 C4 S5 -178.58(18) . .
C8 C4 S5 C6 -1.1(4) . .
C3 C4 S5 C6 179.6(4) . .
C4 S5 C6 F1 178.1(8) . .
C4 S5 C6 C7 1.3(8) . .
F1 C6 C7 C8 -177.6(9) . .
S5 C6 C7 C8 -1.3(12) . .
C6 C7 C8 C9 -175.7(8) . .
C6 C7 C8 C4 0.4(10) . .
C3 C4 C8 C9 -3.1(6) . .
S5 C4 C8 C9 177.6(3) . .
C3 C4 C8 C7 179.9(4) . .
S5 C4 C8 C7 0.7(6) . .
C2 C3 C4' C5' -179.0(5) . .
C4 C3 C4' C5' -177.2(16) . .
C2 C3 C4' C8' 0.4(6) . .
C4 C3 C4' C8' 2.3(15) . .
C3 C4' C5' C6' -175.5(9) . .
C8' C4' C5' C6' 5.0(9) . .
C4' C5' C6' F1' -178.5(9) . .
C4' C5' C6' S7' -4.8(13) . .
C5' C6' S7' C8' 2.0(9) . .
F1' C6' S7' C8' 176.5(9) . .
C3 C4' C8' C9 -0.1(7) . .
C5' C4' C8' C9 179.5(6) . .
C3 C4' C8' S7' 177.0(4) . .
C5' C4' C8' S7' -3.4(5) . .
C6' S7' C8' C4' 1.1(6) . .
C6' S7' C8' C9 178.2(6) . .
C7 C8 C9 C10 177.2(7) . .
C4 C8 C9 C10 1.6(6) . .
C7 C8 C9 C8' 171(3) . .
C4 C8 C9 C8' -4(3) . .
C4' C8' C9 C8 174(3) . .
S7' C8' C9 C8 -3(3) . .
C4' C8' C9 C10 -1.0(6) . .
S7' C8' C9 C10 -178.1(3) . .
C8 C9 C10 C1 -178.6(4) . 2_566
C8' C9 C10 C1 -177.6(3) . 2_566
C8 C9 C10 C2 0.8(5) . .
C8' C9 C10 C2 1.8(4) . .
C1 C2 C10 C1 -1.9(4) . 2_566
C3 C2 C10 C1 177.7(2) . 2_566
C1 C2 C10 C9 178.6(2) . .
C3 C2 C10 C9 -1.7(3) . .
C12 Si1 C13 C14 -19.1(10) . .
C16' Si1 C13 C14 -135.4(10) . .
C19 Si1 C13 C14 106.3(10) . .
C16 Si1 C13 C14 -129.0(10) . .
C19' Si1 C13 C14 108.1(10) . .
C13' Si1 C13 C14 63.0(12) . .
C12 Si1 C13 C15 -158.5(7) . .
C16' Si1 C13 C15 85.2(9) . .
C19 Si1 C13 C15 -33.2(9) . .
C16 Si1 C13 C15 91.5(9) . .
C19' Si1 C13 C15 -31.4(10) . .
C13' Si1 C13 C15 -76.4(11) . .
C12 Si1 C13' C14' -167.2(7) . .
C16' Si1 C13' C14' 65.5(10) . .
C19 Si1 C13' C14' -54.2(8) . .
C16 Si1 C13' C14' 71.6(10) . .
C19' Si1 C13' C14' -57.6(9) . .
C13 Si1 C13' C14' 86.9(11) . .
C12 Si1 C13' C15' 63.7(6) . .
C16' Si1 C13' C15' -63.6(9) . .
C19 Si1 C13' C15' 176.7(7) . .
C16 Si1 C13' C15' -57.5(8) . .
C19' Si1 C13' C15' 173.2(7) . .
C13 Si1 C13' C15' -42.3(8) . .
C12 Si1 C16 C17 -67.6(10) . .
C16' Si1 C16 C17 84(6) . .
C19 Si1 C16 C17 171.9(8) . .
C19' Si1 C16 C17 -175.2(8) . .
C13 Si1 C16 C17 47.2(10) . .
C13' Si1 C16 C17 54.1(11) . .
C12 Si1 C16 C18 172.6(12) . .
C16' Si1 C16 C18 -35(5) . .
C19 Si1 C16 C18 52.1(14) . .
C19' Si1 C16 C18 65.0(14) . .
C13 Si1 C16 C18 -72.6(13) . .
C13' Si1 C16 C18 -65.7(14) . .
C12 Si1 C16' C17' 171.0(18) . .
C19 Si1 C16' C17' 44(2) . .
C16 Si1 C16' C17' 141(7) . .
C19' Si1 C16' C17' 59(2) . .
C13 Si1 C16' C17' -75(2) . .
C13' Si1 C16' C17' -65(2) . .
C12 Si1 C16' C18' -18.7(16) . .
C19 Si1 C16' C18' -145.5(12) . .
C16 Si1 C16' C18' -48(5) . .
C19' Si1 C16' C18' -130.8(13) . .
C13 Si1 C16' C18' 95.5(14) . .
C13' Si1 C16' C18' 104.8(13) . .
C12 Si1 C19 C20 -62.6(9) . .
C16' Si1 C19 C20 64.8(11) . .
C16 Si1 C19 C20 53.4(11) . .
C19' Si1 C19 C20 -2(2) . .
C13 Si1 C19 C20 172.7(8) . .
C13' Si1 C19 C20 -169.6(9) . .
C12 Si1 C19 C21 58.8(8) . .
C16' Si1 C19 C21 -173.8(9) . .
C16 Si1 C19 C21 174.8(9) . .
C19' Si1 C19 C21 119(3) . .
C13 Si1 C19 C21 -65.9(8) . .
C13' Si1 C19 C21 -48.2(8) . .
C12 Si1 C19' C20' -66.5(10) . .
C16' Si1 C19' C20' 51.9(11) . .
C19 Si1 C19' C20' 170(3) . .
C16 Si1 C19' C20' 41.1(11) . .
C13 Si1 C19' C20' 163.9(8) . .
C13' Si1 C19' C20' -176.9(9) . .
C12 Si1 C19' C21' 62.8(8) . .
C16' Si1 C19' C21' -178.8(9) . .
C19 Si1 C19' C21' -61(3) . .
C16 Si1 C19' C21' 170.4(9) . .
C13 Si1 C19' C21' -66.9(10) . .
C13' Si1 C19' C21' -47.6(9) . .
